data_2212603
loop_
_publ_author_name
'Ali, Basem Fares'
'Al-Far, Rawhi'

_publ_section_title
;
 2,5-Dibromopyridinium hexabromidostannate(IV)
;
_journal_coeditor_code HK2204
_journal_issue 3
_journal_name_full 'Acta Crystallographica Section E'
_journal_page_first m892
_journal_page_last m894
_journal_paper_doi 10.1107/S1600536807008069
_journal_volume 63
_journal_year 2007
_chemical_formula_iupac '(C5 H4 Br2 N)2 '[Sn Br6]''
_chemical_formula_moiety '2(C5 H4 Br2 N +), Br6 Sn 2-'
_chemical_formula_sum 'C10 H8 Br10 N2 Sn'
_chemical_formula_weight 1073.89
_chemical_name_common '[2,5-DBrpyH]2.SnBr6'
_chemical_name_systematic
;
2,5-Dibromopyridinium hexabromidostannate(IV)
;
_space_group_IT_number 122
_symmetry_cell_setting tetragonal
_symmetry_space_group_name_Hall 'I -4 2bw'
_symmetry_space_group_name_H-M 'I -4 2 d'
_atom_sites_solution_hydrogens geom
_atom_sites_solution_primary direct
_atom_sites_solution_secondary difmap
_audit_creation_method SHELXL-97
_cell_angle_alpha 90.00
_cell_angle_beta 90.00
_cell_angle_gamma 90.00
_cell_formula_units_Z 8
_cell_length_a 24.566(4)
_cell_length_b 24.566(4)
_cell_length_c 7.7555(12)
_cell_measurement_reflns_used 9875
_cell_measurement_temperature 294(2)
_cell_measurement_theta_max 27.8764
_cell_measurement_theta_min 1.1749
_cell_volume 4680.4(13)
_computing_cell_refinement CrystalClear
_computing_data_collection 'CrystalClear (Rigaku, 2000)'
_computing_data_reduction CrystalClear
_computing_molecular_graphics 'SHELXP97 (Sheldrick, 1997)'
_computing_publication_material 'SHELXCIF97 (Sheldrick, 1997)'
_computing_structure_refinement 'SHELXL97 (Sheldrick, 1997)'
_computing_structure_solution 'SHELXS97 (Sheldrick, 1997)'
_diffrn_ambient_temperature 294(2)
_diffrn_detector_area_resol_mean 14.6306
_diffrn_measured_fraction_theta_full 0.997
_diffrn_measured_fraction_theta_max 0.997
_diffrn_measurement_device_type 'Rigaku Mercury'
_diffrn_measurement_method 'data integrate'
_diffrn_radiation_monochromator graphite
_diffrn_radiation_source 'fine-focus sealed tube'
_diffrn_radiation_type MoK\a
_diffrn_radiation_wavelength 0.71070
_diffrn_reflns_av_R_equivalents 0.0628
_diffrn_reflns_av_sigmaI/netI 0.0396
_diffrn_reflns_limit_h_max 29
_diffrn_reflns_limit_h_min -29
_diffrn_reflns_limit_k_max 23
_diffrn_reflns_limit_k_min -29
_diffrn_reflns_limit_l_max 9
_diffrn_reflns_limit_l_min -9
_diffrn_reflns_number 26765
_diffrn_reflns_theta_full 25.23
_diffrn_reflns_theta_max 25.23
_diffrn_reflns_theta_min 2.34
_diffrn_standards_decay_% 0.000
_exptl_absorpt_coefficient_mu 18.158
_exptl_absorpt_correction_T_max 0.163
_exptl_absorpt_correction_T_min 0.044
_exptl_absorpt_correction_type numerical
_exptl_absorpt_process_details 'Shape Tracing Software [Please provide reference]'
_exptl_crystal_colour Yellow
_exptl_crystal_density_diffrn 3.047
_exptl_crystal_density_method 'not measured'
_exptl_crystal_description Block
_exptl_crystal_F_000 3856
_exptl_crystal_size_max 0.20
_exptl_crystal_size_mid 0.20
_exptl_crystal_size_min 0.10
_refine_diff_density_max 0.392
_refine_diff_density_min -0.403
_refine_ls_abs_structure_details 'Flack (1983), 1442 Friedel pairs'
_refine_ls_abs_structure_Flack 0.008(13)
_refine_ls_extinction_coef 0.000518(16)
_refine_ls_extinction_expression Fc^*^=kFc[1+0.001xFc^2^\l^3^/sin(2\q)]^-1/4^
_refine_ls_extinction_method SHELXL97
_refine_ls_goodness_of_fit_ref 1.213
_refine_ls_hydrogen_treatment constr
_refine_ls_matrix_type full
_refine_ls_number_parameters 106
_refine_ls_number_reflns 2126
_refine_ls_number_restraints 0
_refine_ls_restrained_S_all 1.213
_refine_ls_R_factor_all 0.0395
_refine_ls_R_factor_gt 0.0394
_refine_ls_shift/su_max 0.001
_refine_ls_shift/su_mean 0.000
_refine_ls_structure_factor_coef Fsqd
_refine_ls_weighting_details 'calc w=1/[\s^2^(Fo^2^)]'
_refine_ls_weighting_scheme calc
_refine_ls_wR_factor_gt 0.0478
_refine_ls_wR_factor_ref 0.0479
_reflns_number_gt 2120
_reflns_number_total 2126
_reflns_threshold_expression I>2\s(I)
_cod_data_source_file hk2204.cif
_cod_data_source_block I
_cod_database_code 2212603
_cod_database_fobs_code 2212603

loop_
_symmetry_equiv_pos_as_xyz
'x, y, z'
'-x, y+1/2, -z+1/4'
'-x, -y, z'
'x, -y+1/2, -z+1/4'
'-y, x, -z'
'y, x+1/2, z+1/4'
'y, -x, -z'
'-y, -x+1/2, z+1/4'
'x+1/2, y+1/2, z+1/2'
'-x+1/2, y+1, -z+3/4'
'-x+1/2, -y+1/2, z+1/2'
'x+1/2, -y+1, -z+3/4'
'-y+1/2, x+1/2, -z+1/2'
'y+1/2, x+1, z+3/4'
'y+1/2, -x+1/2, -z+1/2'
'-y+1/2, -x+1, z+3/4'

loop_
_atom_site_type_symbol
_atom_site_label
_atom_site_fract_x
_atom_site_fract_y
_atom_site_fract_z
_atom_site_U_iso_or_equiv
_atom_site_adp_type
_atom_site_calc_flag
_atom_site_refinement_flags
_atom_site_occupancy
Sn Sn1 0.59942(2) 0.2500 0.1250 0.02781(16) Uani d S 1
Br Br2 0.67475(3) 0.25444(3) -0.10868(10) 0.04030(19) Uani d . 1
Br Br3 0.52636(3) 0.24040(3) 0.36258(10) 0.0435(2) Uani d . 1
Br Br1 0.59987(3) 0.14399(3) 0.09574(10) 0.0467(2) Uani d . 1
Br Br4 0.74778(3) 0.12955(3) 0.62230(12) 0.0543(2) Uani d . 1
Br Br5 0.49036(3) 0.08634(4) 0.52186(12) 0.0678(3) Uani d . 1
C C2 0.6750(3) 0.1125(3) 0.5845(9) 0.0393(19) Uani d . 1
C C5 0.5661(3) 0.0954(3) 0.5487(9) 0.0423(18) Uani d . 1
C C3 0.6572(3) 0.0692(3) 0.4917(10) 0.044(2) Uani d . 1
H H3A 0.6820 0.0455 0.4409 0.053 Uiso calc R 1
C C4 0.6027(3) 0.0607(3) 0.4733(9) 0.047(2) Uani d . 1
H H4A 0.5903 0.0312 0.4094 0.056 Uiso calc R 1
C C6 0.5840(3) 0.1382(3) 0.6383(10) 0.0408(18) Uani d . 1
H H6A 0.5595 0.1626 0.6867 0.049 Uiso calc R 1
N N1 0.6377(3) 0.1455(2) 0.6579(7) 0.0442(17) Uani d . 1
H H1A 0.6488 0.1723 0.7199 0.053 Uiso calc R 1

loop_
_atom_site_aniso_label
_atom_site_aniso_U_11
_atom_site_aniso_U_22
_atom_site_aniso_U_33
_atom_site_aniso_U_12
_atom_site_aniso_U_13
_atom_site_aniso_U_23
Sn1 0.0293(4) 0.0242(3) 0.0299(3) 0.000 0.000 0.0011(3)
Br2 0.0362(4) 0.0423(4) 0.0424(4) -0.0059(3) 0.0106(3) -0.0037(4)
Br3 0.0377(4) 0.0517(5) 0.0412(4) 0.0034(3) 0.0096(4) 0.0096(4)
Br1 0.0669(5) 0.0244(4) 0.0486(5) -0.0031(4) 0.0000(5) 0.0006(4)
Br4 0.0452(4) 0.0589(5) 0.0589(5) -0.0089(4) -0.0075(6) -0.0031(4)
Br5 0.0414(5) 0.0844(7) 0.0776(7) -0.0051(5) -0.0037(4) 0.0010(6)
C2 0.034(4) 0.046(5) 0.038(5) 0.004(4) -0.004(4) 0.006(4)
C5 0.040(4) 0.049(5) 0.038(4) -0.001(4) -0.004(4) 0.006(4)
C3 0.043(5) 0.037(5) 0.052(5) 0.006(4) -0.007(4) -0.015(4)
C4 0.058(6) 0.040(5) 0.042(5) 0.000(4) -0.015(4) -0.007(4)
C6 0.038(5) 0.045(5) 0.039(4) 0.006(4) -0.003(4) 0.001(4)
N1 0.061(5) 0.038(4) 0.034(4) -0.003(3) -0.002(3) -0.012(3)

loop_
_atom_type_symbol
_atom_type_description
_atom_type_scat_dispersion_real
_atom_type_scat_dispersion_imag
_atom_type_scat_source
C C 0.0033 0.0016 'International Tables Vol C Tables 4.2.6.8 and 6.1.1.4'
H H 0.0000 0.0000 'International Tables Vol C Tables 4.2.6.8 and 6.1.1.4'
Br Br -0.2901 2.4595 'International Tables Vol C Tables 4.2.6.8 and 6.1.1.4'
N N 0.0061 0.0033 'International Tables Vol C Tables 4.2.6.8 and 6.1.1.4'
Sn Sn -0.6537 1.4246 'International Tables Vol C Tables 4.2.6.8 and 6.1.1.4'

loop_
_geom_angle_atom_site_label_1
_geom_angle_atom_site_label_2
_geom_angle_atom_site_label_3
_geom_angle_site_symmetry_1
_geom_angle_site_symmetry_3
_geom_angle
_geom_angle_publ_flag
Br3 Sn1 Br3 4 . 91.96(13) yes
Br3 Sn1 Br2 4 4 176.87(3) ?
Br3 Sn1 Br2 . 4 89.63(12) yes
Br3 Sn1 Br2 4 . 89.63(12) ?
Br3 Sn1 Br2 . . 176.87(3) yes
Br2 Sn1 Br2 4 . 88.91(13) ?
Br3 Sn1 Br1 4 . 91.83(3) yes
Br3 Sn1 Br1 . . 88.50(3) yes
Br2 Sn1 Br1 4 . 90.90(3) yes
Br2 Sn1 Br1 . . 88.75(3) yes
Br3 Sn1 Br1 4 4 88.50(3) ?
Br3 Sn1 Br1 . 4 91.83(3) ?
Br2 Sn1 Br1 4 4 88.75(3) ?
Br2 Sn1 Br1 . 4 90.90(3) ?
Br1 Sn1 Br1 . 4 179.52(4) yes
N1 C2 C3 . . 118.5(6) ?
N1 C2 Br4 . . 116.8(5) ?
C3 C2 Br4 . . 124.7(6) ?
C6 C5 C4 . . 119.8(7) ?
C6 C5 Br5 . . 118.4(6) ?
C4 C5 Br5 . . 121.7(6) ?
C2 C3 C4 . . 119.4(7) ?
C2 C3 H3A . . 120.3 ?
C4 C3 H3A . . 120.3 ?
C3 C4 C5 . . 120.3(7) ?
C3 C4 H4A . . 119.9 ?
C5 C4 H4A . . 119.9 ?
C5 C6 N1 . . 119.3(7) ?
C5 C6 H6A . . 120.4 ?
N1 C6 H6A . . 120.4 ?
C6 N1 C2 . . 122.7(6) ?
C6 N1 H1A . . 118.7 ?
C2 N1 H1A . . 118.7 ?

loop_
_geom_bond_atom_site_label_1
_geom_bond_atom_site_label_2
_geom_bond_site_symmetry_2
_geom_bond_distance
_geom_bond_publ_flag
Sn1 Br3 4 2.5830(9) ?
Sn1 Br3 . 2.5830(9) yes
Sn1 Br2 4 2.5925(9) ?
Sn1 Br2 . 2.5925(9) yes
Sn1 Br1 . 2.6141(9) yes
Sn1 Br1 4 2.6141(9) ?
Br4 C2 . 1.860(7) ?
Br5 C5 . 1.886(7) ?
C2 N1 . 1.349(8) ?
C2 C3 . 1.356(9) ?
C5 C6 . 1.334(9) ?
C5 C4 . 1.370(10) ?
C3 C4 . 1.363(9) ?
C3 H3A . 0.9300 ?
C4 H4A . 0.9300 ?
C6 N1 . 1.339(8) ?
C6 H6A . 0.9300 ?
N1 H1A . 0.8600 ?

loop_
_geom_hbond_atom_site_label_D
_geom_hbond_atom_site_label_H
_geom_hbond_atom_site_label_A
_geom_hbond_site_symmetry_A
_geom_hbond_distance_DH
_geom_hbond_distance_HA
_geom_hbond_distance_DA
_geom_hbond_angle_DHA
C3 H3A Br3 8_655 0.93 2.92 3.566(9) 128
N1 H1A Br2 1_556 0.86 2.50 3.357(7) 175

loop_
_geom_torsion_atom_site_label_1
_geom_torsion_atom_site_label_2
_geom_torsion_atom_site_label_3
_geom_torsion_atom_site_label_4
_geom_torsion
N1 C2 C3 C4 0.9(11)
Br4 C2 C3 C4 179.7(5)
C2 C3 C4 C5 -0.3(11)
C6 C5 C4 C3 1.0(11)
Br5 C5 C4 C3 178.3(5)
C4 C5 C6 N1 -2.2(11)
Br5 C5 C6 N1 -179.6(5)
C5 C6 N1 C2 2.8(11)
C3 C2 N1 C6 -2.2(10)
Br4 C2 N1 C6 178.9(5)
